data_7105613
loop_
_publ_author_name
'Chen, Mujuan'
'Han, Shujuan'
'Jiang, Lasheng'
'Zhou, Songgen'
'Jiang, Fei'
'Xu, Zhikai'
'Liang, Jidong'
'Zhang, Suhui'

_publ_section_title
;
 New switchable [2]pseudorotaxanes formed by pyridine N-oxide
 derivatives with diamide-based macrocycles.
;
_journal_issue 22
_journal_name_full 'Chemical communications (Cambridge, England)'
_journal_page_first 3932
_journal_page_last 3934
_journal_paper_doi 10.1039/c003118f
_journal_volume 46
_journal_year 2010
_chemical_formula_sum 'C48 H58 N6 O14'
_chemical_formula_weight 943.00
_chemical_name_systematic
;
?
;
_space_group_IT_number 2
_symmetry_cell_setting triclinic
_symmetry_space_group_name_Hall '-P 1'
_symmetry_space_group_name_H-M 'P -1'
_atom_sites_solution_hydrogens geom
_atom_sites_solution_primary direct
_atom_sites_solution_secondary difmap
_audit_creation_method SHELXL-97
_cell_angle_alpha 113.824(2)
_cell_angle_beta 91.924(2)
_cell_angle_gamma 102.267(2)
_cell_formula_units_Z 2
_cell_length_a 11.4699(13)
_cell_length_b 14.6930(16)
_cell_length_c 15.8590(17)
_cell_measurement_temperature 298(2)
_cell_volume 2367.7(5)
_computing_cell_refinement 'APEX-II (Bruker, 2004)'
_computing_data_collection 'APEX-II (Bruker, 2004)'
_computing_data_reduction 'APEX-II (Bruker, 2004)'
_computing_molecular_graphics 'SHELXTL-XP (Bruker, 2004)'
_computing_publication_material SHELXL-97
_computing_structure_refinement 'SHELXL-97 (Sheldrick, 1997)'
_computing_structure_solution 'SHELXS-97 (Sheldrick, 1997)'
_diffrn_ambient_temperature 298(2)
_diffrn_measured_fraction_theta_full 0.985
_diffrn_measured_fraction_theta_max 0.985
_diffrn_measurement_device_type 'CCD area detector'
_diffrn_measurement_method 'phi and omega scans'
_diffrn_radiation_monochromator graphite
_diffrn_radiation_source 'sealed tube'
_diffrn_radiation_type MoK\a
_diffrn_radiation_wavelength 0.71073
_diffrn_reflns_av_R_equivalents 0.0331
_diffrn_reflns_av_sigmaI/netI 0.0848
_diffrn_reflns_limit_h_max 12
_diffrn_reflns_limit_h_min -13
_diffrn_reflns_limit_k_max 17
_diffrn_reflns_limit_k_min -17
_diffrn_reflns_limit_l_max 18
_diffrn_reflns_limit_l_min -10
_diffrn_reflns_number 12379
_diffrn_reflns_theta_full 25.20
_diffrn_reflns_theta_max 25.20
_diffrn_reflns_theta_min 1.83
_exptl_absorpt_coefficient_mu 0.098
_exptl_absorpt_correction_type none
_exptl_crystal_colour colorless
_exptl_crystal_density_diffrn 1.323
_exptl_crystal_density_method 'not measured'
_exptl_crystal_description block
_exptl_crystal_F_000 1000
_exptl_crystal_size_max 0.39
_exptl_crystal_size_mid 0.24
_exptl_crystal_size_min 0.11
_refine_diff_density_max 0.294
_refine_diff_density_min -0.285
_refine_diff_density_rms 0.045
_refine_ls_extinction_method none
_refine_ls_goodness_of_fit_ref 0.987
_refine_ls_hydrogen_treatment constr
_refine_ls_matrix_type full
_refine_ls_number_parameters 613
_refine_ls_number_reflns 8395
_refine_ls_number_restraints 0
_refine_ls_restrained_S_all 0.987
_refine_ls_R_factor_all 0.1349
_refine_ls_R_factor_gt 0.0603
_refine_ls_shift/su_max 0.000
_refine_ls_shift/su_mean 0.000
_refine_ls_structure_factor_coef Fsqd
_refine_ls_weighting_details 'calc w=1/[\s^2^(Fo^2^)+(0.0670P)^2^+0.0000P] where P=(Fo^2^+2Fc^2^)/3'
_refine_ls_weighting_scheme calc
_refine_ls_wR_factor_gt 0.1310
_refine_ls_wR_factor_ref 0.1691
_reflns_number_gt 4042
_reflns_number_total 8521
_reflns_threshold_expression >2sigma(I)
_cod_data_source_file c003118f.txt
_cod_data_source_block c182186
_cod_depositor_comments
;
The following automatic conversions were performed:
'_symmetry_cell_setting' value 'Triclinic' changed to 'triclinic'
according to '/home/saulius/struct/CIF-dictionaries/cif_core.dic'
dictionary named 'cif_core.dic' version 2.4.1 from 2010-06-29.

Automatic conversion script
Id: cif_fix_enum 1527 2010-12-29 10:47:43Z saulius 
;
_cod_database_code 7105613

loop_
_symmetry_equiv_pos_as_xyz
'x, y, z'
'-x, -y, -z'

loop_
_atom_site_label
_atom_site_type_symbol
_atom_site_fract_x
_atom_site_fract_y
_atom_site_fract_z
_atom_site_U_iso_or_equiv
_atom_site_adp_type
_atom_site_occupancy
_atom_site_symmetry_multiplicity
_atom_site_calc_flag
_atom_site_refinement_flags
_atom_site_disorder_assembly
_atom_site_disorder_group
N11 N 0.8466(2) 1.1883(2) 0.34850(18) 0.0465(7) Uani 1 1 d . . .
C2 C 0.6870(3) 1.0639(2) 0.2354(2) 0.0408(8) Uani 1 1 d . . .
C3 C 0.7365(3) 0.0371(3) 0.5033(2) 0.0454(8) Uani 1 1 d . . .
H3A H 0.7680 -0.0179 0.4981 0.055 Uiso 1 1 calc R . .
C4 C 0.7324(3) 0.9864(2) 0.2420(2) 0.0403(8) Uani 1 1 d . . .
H4 H 0.6943 0.9179 0.2051 0.048 Uiso 1 1 calc R . .
C5 C 0.8346(3) 1.0113(2) 0.3037(2) 0.0388(8) Uani 1 1 d . . .
C6 C 0.7454(3) 1.1637(2) 0.2898(2) 0.0459(9) Uani 1 1 d . . .
H6 H 0.7148 1.2160 0.2863 0.055 Uiso 1 1 calc R . .
C7 C 0.8907(3) 1.1132(3) 0.3552(2) 0.0452(8) Uani 1 1 d . . .
H7 H 0.9606 1.1307 0.3956 0.054 Uiso 1 1 calc R . .
C8 C 0.5859(3) 0.1019(3) 0.4545(2) 0.0484(9) Uani 1 1 d . . .
H8 H 0.5159 0.0914 0.4169 0.058 Uiso 1 1 calc R . .
C9 C 0.6337(3) 0.0207(3) 0.4464(2) 0.0433(8) Uani 1 1 d . . .
C10 C 0.5744(3) 1.0437(3) 0.1733(2) 0.0515(9) Uani 1 1 d . . .
C11 C 0.7925(3) 0.1339(3) 0.5673(2) 0.0484(9) Uani 1 1 d . . .
H11 H 0.8619 0.1438 0.6053 0.058 Uiso 1 1 calc R . .
C12 C 0.9090(3) 0.0414(3) 0.0984(2) 0.0449(8) Uani 1 1 d . . .
C13 C 0.4558(3) -0.2144(2) 0.2551(2) 0.0503(9) Uani 1 1 d . . .
H13A H 0.4533 -0.2575 0.2883 0.060 Uiso 1 1 calc R . .
H13B H 0.3790 -0.2354 0.2165 0.060 Uiso 1 1 calc R . .
C14 C 1.2143(3) 0.4874(2) 0.5092(2) 0.0439(8) Uani 1 1 d . . .
C15 C 1.0064(3) 0.4398(3) 0.6750(2) 0.0493(9) Uani 1 1 d . . .
C16 C 0.6444(3) 0.2002(3) 0.5202(2) 0.0507(9) Uani 1 1 d . . .
H16 H 0.6126 0.2553 0.5257 0.061 Uiso 1 1 calc R . .
C17 C 0.7479(3) 0.2179(3) 0.5769(2) 0.0471(9) Uani 1 1 d . . .
C19 C 0.8857(3) 0.9341(3) 0.3212(2) 0.0448(8) Uani 1 1 d . . .
C20 C 1.1100(3) 0.4806(2) 0.6348(2) 0.0441(8) Uani 1 1 d . . .
C21 C 1.0709(3) 0.2314(3) 0.1949(2) 0.0492(9) Uani 1 1 d . . .
C22 C 0.4797(3) -0.1034(3) 0.3228(2) 0.0477(9) Uani 1 1 d . . .
H22A H 0.4890 -0.0599 0.2897 0.057 Uiso 1 1 calc R . .
H22B H 0.4129 -0.0920 0.3585 0.057 Uiso 1 1 calc R . .
C23 C 1.2297(3) 0.4538(3) 0.4087(2) 0.0503(9) Uani 1 1 d . . .
C24 C 1.0212(3) 0.0474(3) 0.1373(2) 0.0498(9) Uani 1 1 d . . .
H24 H 1.0432 -0.0120 0.1316 0.060 Uiso 1 1 calc R . .
C25 C 1.1008(3) 0.1424(3) 0.1850(2) 0.0540(10) Uani 1 1 d . . .
H25 H 1.1765 0.1460 0.2109 0.065 Uiso 1 1 calc R . .
C26 C 0.8787(3) 0.1305(3) 0.1067(2) 0.0553(10) Uani 1 1 d . . .
H26 H 0.8033 0.1271 0.0804 0.066 Uiso 1 1 calc R . .
C27 C 1.3077(3) 0.5606(3) 0.5747(3) 0.0567(10) Uani 1 1 d . . .
H27 H 1.3753 0.5880 0.5538 0.068 Uiso 1 1 calc R . .
C28 C 0.7794(3) 0.7456(3) 0.3907(3) 0.0497(9) Uani 1 1 d . . .
C29 C 0.8408(3) 0.7578(3) 0.3115(3) 0.0580(10) Uani 1 1 d . . .
H29A H 0.9273 0.7723 0.3267 0.070 Uiso 1 1 calc R . .
H29B H 0.8155 0.6942 0.2556 0.070 Uiso 1 1 calc R . .
C30 C 1.2078(3) 0.5534(3) 0.6941(2) 0.0562(10) Uani 1 1 d . . .
H30 H 1.2053 0.5757 0.7577 0.067 Uiso 1 1 calc R . .
C31 C 0.8491(3) -0.1422(3) 0.0378(2) 0.0585(10) Uani 1 1 d . . .
H31A H 0.8684 -0.1441 0.0970 0.070 Uiso 1 1 calc R . .
H31B H 0.9179 -0.1499 0.0041 0.070 Uiso 1 1 calc R . .
C32 C 0.9593(3) 0.2243(3) 0.1536(2) 0.0548(10) Uani 1 1 d . . .
H32 H 0.9385 0.2836 0.1577 0.066 Uiso 1 1 calc R . .
C33 C 0.4169(3) 0.9181(3) 0.0493(2) 0.0588(10) Uani 1 1 d . . .
H33A H 0.4239 0.8694 -0.0125 0.071 Uiso 1 1 calc R . .
H33B H 0.4010 0.9780 0.0442 0.071 Uiso 1 1 calc R . .
C34 C 0.8270(4) 0.8106(3) 0.4818(3) 0.0595(10) Uani 1 1 d . . .
H34 H 0.8988 0.8601 0.4942 0.071 Uiso 1 1 calc R . .
C35 C 0.8083(3) 0.3244(3) 0.6491(2) 0.0598(10) Uani 1 1 d . . .
H35A H 0.7521 0.3676 0.6611 0.072 Uiso 1 1 calc R . .
H35B H 0.8325 0.3211 0.7068 0.072 Uiso 1 1 calc R . .
C36 C 0.3121(3) 0.8700(3) 0.0854(3) 0.0525(9) Uani 1 1 d . . .
C37 C 0.5252(3) -0.3163(3) 0.1167(2) 0.0560(10) Uani 1 1 d . . .
H37A H 0.4532 -0.3214 0.0794 0.067 Uiso 1 1 calc R . .
H37B H 0.5115 -0.3751 0.1319 0.067 Uiso 1 1 calc R . .
C38 C 0.6304(3) -0.3151(3) 0.0633(2) 0.0600(10) Uani 1 1 d . . .
H38A H 0.7027 -0.3081 0.1013 0.072 Uiso 1 1 calc R . .
H38B H 0.6167 -0.3790 0.0079 0.072 Uiso 1 1 calc R . .
C39 C 1.1593(4) 0.3336(3) 0.2475(2) 0.0629(11) Uani 1 1 d . . .
H39A H 1.2406 0.3254 0.2404 0.076 Uiso 1 1 calc R . .
H39B H 1.1467 0.3811 0.2219 0.076 Uiso 1 1 calc R . .
C41 C 0.6730(4) 0.6717(3) 0.3738(3) 0.0645(11) Uani 1 1 d . . .
H41 H 0.6400 0.6270 0.3129 0.077 Uiso 1 1 calc R . .
C42 C 0.7409(4) -0.2269(3) -0.0172(3) 0.0722(12) Uani 1 1 d . . .
H42A H 0.7124 -0.2158 -0.0697 0.087 Uiso 1 1 calc R . .
H42B H 0.7635 -0.2918 -0.0413 0.087 Uiso 1 1 calc R . .
C43 C 0.2756(4) 0.9276(3) 0.1684(3) 0.0666(11) Uani 1 1 d . . .
H43 H 0.3169 0.9959 0.2022 0.080 Uiso 1 1 calc R . .
C44 C 0.7700(5) 0.8033(3) 0.5536(3) 0.0797(13) Uani 1 1 d . . .
H44 H 0.8032 0.8482 0.6143 0.096 Uiso 1 1 calc R . .
C45 C 0.6153(4) 0.6638(3) 0.4470(4) 0.0807(14) Uani 1 1 d . . .
H45 H 0.5440 0.6139 0.4354 0.097 Uiso 1 1 calc R . .
C48 C 0.2504(4) 0.7699(3) 0.0374(3) 0.0750(12) Uani 1 1 d . . .
H48 H 0.2749 0.7294 -0.0178 0.090 Uiso 1 1 calc R . .
C49 C 0.6651(5) 0.7313(4) 0.5379(4) 0.0872(14) Uani 1 1 d . . .
H49 H 0.6270 0.7272 0.5876 0.105 Uiso 1 1 calc R . .
C50 C 0.1794(4) 0.8859(5) 0.2016(4) 0.0880(14) Uani 1 1 d . . .
H50 H 0.1563 0.9255 0.2578 0.106 Uiso 1 1 calc R . .
C53 C 0.1507(5) 0.7271(4) 0.0698(4) 0.0971(16) Uani 1 1 d . . .
H53 H 0.1076 0.6594 0.0358 0.117 Uiso 1 1 calc R . .
C54 C 0.1182(4) 0.7868(5) 0.1523(5) 0.1034(18) Uani 1 1 d . . .
H54 H 0.0529 0.7589 0.1750 0.124 Uiso 1 1 calc R . .
C55 C 1.1146(3) 0.4478(2) 0.5406(2) 0.0497(9) Uani 1 1 d . . .
H55 H 1.0501 0.3989 0.4984 0.060 Uiso 1 1 calc R . .
N1 N 1.3057(3) 0.5939(2) 0.6662(2) 0.0640(9) Uani 1 1 d . . .
N2 N 1.1455(3) 0.3760(2) 0.34659(18) 0.0518(8) Uani 1 1 d . . .
H2 H 1.0821 0.3502 0.3647 0.062 Uiso 1 1 calc R . .
N4 N 0.5310(2) 0.9486(2) 0.10897(18) 0.0501(7) Uani 1 1 d . . .
H4A H 0.5713 0.9035 0.1022 0.060 Uiso 1 1 calc R . .
N7 N 0.8108(2) 0.8412(2) 0.29427(19) 0.0505(8) Uani 1 1 d . . .
H5 H 0.7409 0.8299 0.2652 0.061 Uiso 1 1 calc R . .
N10 N 0.9136(3) 0.3688(2) 0.61699(19) 0.0534(8) Uani 1 1 d . . .
H3 H 0.9157 0.3483 0.5581 0.064 Uiso 1 1 calc R . .
O1 O 1.0090(2) 0.4726(2) 0.76117(17) 0.0760(8) Uani 1 1 d . . .
O2 O 1.3194(2) 0.4962(2) 0.38546(17) 0.0737(8) Uani 1 1 d . . .
O3 O 0.9899(2) 0.95638(18) 0.35757(17) 0.0643(7) Uani 1 1 d . . .
O4 O 0.5254(3) 1.1130(2) 0.1847(2) 0.0906(10) Uani 1 1 d . . .
O5 O 0.9023(2) 1.28545(17) 0.39961(16) 0.0594(7) Uani 1 1 d . . .
O6 O 0.5876(2) -0.07941(17) 0.38336(15) 0.0496(6) Uani 1 1 d . . .
O7 O 0.5508(2) -0.22432(17) 0.19910(15) 0.0551(6) Uani 1 1 d . . .
O8 O 0.6450(2) -0.23216(18) 0.03845(17) 0.0654(7) Uani 1 1 d . . .
O9 O 0.8210(2) -0.04723(18) 0.05247(15) 0.0554(6) Uani 1 1 d . . .
O1W O 0.4255(4) 0.5531(3) 0.8734(3) 0.1431(15) Uani 1 1 d . . .
O2W O 0.3831(3) 0.5132(2) 0.2141(2) 0.1017(10) Uani 1 1 d . . .
O3W O 0.8111(4) 0.5244(3) 0.0923(2) 0.1424(15) Uani 1 1 d . . .
O4W O 0.4930(5) 0.2951(3) 0.1933(3) 0.212(3) Uani 1 1 d . . .
O5W O 0.8283(3) 0.5131(3) 0.9042(2) 0.1256(13) Uani 1 1 d . . .
H1W H 0.4327 0.6085 0.8620 0.188 Uiso 1 1 d R . .
H2W H 0.3485 0.5227 0.8629 0.188 Uiso 1 1 d R . .
H3W H 0.3588 0.5112 0.2662 0.188 Uiso 1 1 d R . .
H4W H 0.4298 0.4728 0.1960 0.188 Uiso 1 1 d R . .
H5W H 0.8145 0.4743 0.0424 0.188 Uiso 1 1 d R . .
H6W H 0.8705 0.5308 0.1332 0.188 Uiso 1 1 d R . .
H7W H 0.5508 0.2772 0.1637 0.188 Uiso 1 1 d R . .
H8W H 0.5346 0.3360 0.2544 0.188 Uiso 1 1 d R . .
H10W H 0.8784 0.4755 0.8993 0.188 Uiso 1 1 d R . .
H9W H 0.7938 0.4939 0.8480 0.188 Uiso 1 1 d R . .

loop_
_atom_site_aniso_label
_atom_site_aniso_U_11
_atom_site_aniso_U_22
_atom_site_aniso_U_33
_atom_site_aniso_U_23
_atom_site_aniso_U_13
_atom_site_aniso_U_12
N11 0.0458(19) 0.0456(18) 0.0432(17) 0.0180(14) 0.0066(14) 0.0027(15)
C2 0.039(2) 0.045(2) 0.0390(19) 0.0216(17) 0.0061(15) 0.0032(16)
C3 0.045(2) 0.052(2) 0.045(2) 0.0221(18) 0.0155(17) 0.0191(18)
C4 0.037(2) 0.0435(19) 0.0351(19) 0.0150(15) 0.0067(15) 0.0020(16)
C5 0.0312(19) 0.049(2) 0.0358(18) 0.0184(16) 0.0108(14) 0.0055(16)
C6 0.045(2) 0.050(2) 0.046(2) 0.0242(18) 0.0048(17) 0.0080(17)
C7 0.034(2) 0.056(2) 0.041(2) 0.0212(18) 0.0016(15) 0.0025(18)
C8 0.041(2) 0.061(2) 0.047(2) 0.0268(19) 0.0058(16) 0.0119(19)
C9 0.042(2) 0.050(2) 0.039(2) 0.0193(17) 0.0122(16) 0.0101(17)
C10 0.051(2) 0.055(2) 0.054(2) 0.030(2) 0.0032(18) 0.010(2)
C11 0.038(2) 0.061(2) 0.044(2) 0.0210(19) 0.0108(16) 0.0105(18)
C12 0.045(2) 0.055(2) 0.0331(19) 0.0194(17) 0.0082(16) 0.0058(18)
C13 0.043(2) 0.058(2) 0.046(2) 0.0209(18) 0.0136(16) 0.0041(18)
C14 0.046(2) 0.0408(19) 0.041(2) 0.0164(16) 0.0049(16) 0.0050(17)
C15 0.051(2) 0.050(2) 0.042(2) 0.0162(18) 0.0075(18) 0.0099(19)
C16 0.055(2) 0.051(2) 0.056(2) 0.0292(19) 0.0189(19) 0.0189(19)
C17 0.042(2) 0.054(2) 0.047(2) 0.0235(18) 0.0173(17) 0.0097(18)
C19 0.033(2) 0.052(2) 0.043(2) 0.0156(17) 0.0082(16) 0.0074(18)
C20 0.046(2) 0.0391(19) 0.041(2) 0.0129(16) 0.0012(16) 0.0054(16)
C21 0.053(2) 0.051(2) 0.035(2) 0.0170(17) 0.0097(17) 0.0004(19)
C22 0.037(2) 0.061(2) 0.045(2) 0.0232(18) 0.0111(16) 0.0102(17)
C23 0.047(2) 0.047(2) 0.055(2) 0.0237(19) 0.0078(18) -0.0001(18)
C24 0.052(2) 0.053(2) 0.048(2) 0.0253(18) 0.0100(18) 0.0133(19)
C25 0.049(2) 0.066(3) 0.044(2) 0.0242(19) 0.0026(17) 0.006(2)
C26 0.051(2) 0.067(3) 0.053(2) 0.030(2) 0.0049(18) 0.015(2)
C27 0.049(2) 0.049(2) 0.060(3) 0.019(2) 0.0043(19) -0.0050(18)
C28 0.045(2) 0.043(2) 0.064(3) 0.0248(19) -0.0011(19) 0.0134(18)
C29 0.056(3) 0.054(2) 0.067(3) 0.024(2) 0.006(2) 0.0222(19)
C30 0.063(3) 0.050(2) 0.046(2) 0.0156(19) 0.0001(19) 0.006(2)
C31 0.062(3) 0.055(2) 0.048(2) 0.0136(19) 0.0188(18) 0.008(2)
C32 0.060(3) 0.053(2) 0.056(2) 0.0264(19) 0.0154(19) 0.015(2)
C33 0.049(2) 0.076(3) 0.048(2) 0.031(2) -0.0055(18) 0.002(2)
C34 0.059(3) 0.053(2) 0.066(3) 0.027(2) -0.008(2) 0.009(2)
C35 0.063(3) 0.054(2) 0.052(2) 0.0161(19) 0.0194(19) 0.004(2)
C36 0.047(2) 0.062(3) 0.052(2) 0.031(2) -0.0039(18) 0.010(2)
C37 0.063(3) 0.046(2) 0.049(2) 0.0158(18) 0.0145(18) 0.0000(18)
C38 0.071(3) 0.050(2) 0.050(2) 0.0136(19) 0.0165(19) 0.012(2)
C39 0.071(3) 0.063(2) 0.046(2) 0.022(2) 0.0128(19) -0.002(2)
C41 0.052(3) 0.049(2) 0.082(3) 0.022(2) -0.011(2) 0.005(2)
C42 0.072(3) 0.060(3) 0.057(3) 0.008(2) 0.030(2) -0.008(2)
C43 0.055(3) 0.078(3) 0.074(3) 0.038(3) 0.005(2) 0.021(2)
C44 0.088(4) 0.082(3) 0.073(3) 0.039(3) 0.001(3) 0.020(3)
C45 0.052(3) 0.075(3) 0.131(5) 0.061(3) 0.015(3) 0.010(2)
C48 0.071(3) 0.073(3) 0.079(3) 0.036(3) 0.001(2) 0.005(2)
C49 0.098(4) 0.101(4) 0.097(4) 0.065(3) 0.033(3) 0.043(3)
C50 0.066(3) 0.132(5) 0.097(4) 0.069(4) 0.023(3) 0.041(3)
C53 0.076(4) 0.096(4) 0.125(5) 0.064(4) 0.003(3) -0.002(3)
C54 0.055(3) 0.154(6) 0.143(6) 0.106(5) 0.025(3) 0.019(4)
C55 0.047(2) 0.043(2) 0.044(2) 0.0095(17) -0.0028(17) 0.0000(17)
N1 0.061(2) 0.055(2) 0.056(2) 0.0137(17) -0.0008(17) -0.0053(17)
N2 0.0530(19) 0.0520(18) 0.0399(17) 0.0159(14) 0.0112(14) -0.0022(15)
N4 0.0419(18) 0.0584(19) 0.0477(18) 0.0233(16) -0.0034(14) 0.0074(15)
N7 0.0420(18) 0.0517(18) 0.061(2) 0.0274(16) -0.0008(14) 0.0110(15)
N10 0.055(2) 0.0521(18) 0.0433(17) 0.0160(15) 0.0119(15) 0.0005(16)
O1 0.075(2) 0.085(2) 0.0426(17) 0.0130(14) 0.0086(13) -0.0038(15)
O2 0.0664(19) 0.0747(19) 0.0615(17) 0.0254(15) 0.0142(14) -0.0138(15)
O3 0.0392(16) 0.0685(17) 0.0802(19) 0.0272(14) -0.0036(13) 0.0132(13)
O4 0.085(2) 0.0638(19) 0.111(2) 0.0258(17) -0.0297(18) 0.0240(17)
O5 0.0615(17) 0.0416(14) 0.0584(16) 0.0136(12) -0.0007(12) -0.0045(12)
O6 0.0438(15) 0.0554(15) 0.0462(14) 0.0178(12) 0.0074(11) 0.0129(12)
O7 0.0474(15) 0.0563(15) 0.0452(14) 0.0112(12) 0.0152(11) -0.0010(12)
O8 0.0738(19) 0.0524(16) 0.0658(17) 0.0222(14) 0.0336(14) 0.0089(14)
O9 0.0512(16) 0.0546(16) 0.0498(15) 0.0181(12) 0.0038(11) 0.0002(13)
O1W 0.132(4) 0.161(4) 0.129(3) 0.052(3) 0.006(3) 0.042(3)
O2W 0.107(3) 0.108(2) 0.096(2) 0.052(2) 0.0398(19) 0.016(2)
O3W 0.158(4) 0.167(4) 0.100(3) 0.038(3) 0.017(2) 0.074(3)
O4W 0.244(6) 0.108(3) 0.212(5) 0.015(3) -0.148(4) 0.031(3)
O5W 0.151(4) 0.151(3) 0.096(3) 0.057(2) 0.030(2) 0.067(3)

loop_
_atom_type_symbol
_atom_type_description
_atom_type_scat_dispersion_real
_atom_type_scat_dispersion_imag
_atom_type_scat_source
C C 0.0033 0.0016 'International Tables Vol C Tables 4.2.6.8 and 6.1.1.4'
H H 0.0000 0.0000 'International Tables Vol C Tables 4.2.6.8 and 6.1.1.4'
N N 0.0061 0.0033 'International Tables Vol C Tables 4.2.6.8 and 6.1.1.4'
O O 0.0106 0.0060 'International Tables Vol C Tables 4.2.6.8 and 6.1.1.4'

loop_
_geom_angle_atom_site_label_1
_geom_angle_atom_site_label_2
_geom_angle_atom_site_label_3
_geom_angle
_geom_angle_site_symmetry_1
_geom_angle_site_symmetry_3
_geom_angle_publ_flag
O5 N11 C7 119.8(3) . . ?
O5 N11 C6 120.4(3) . . ?
C7 N11 C6 119.7(3) . . ?
C6 C2 C4 118.9(3) . . ?
C6 C2 C10 118.0(3) . . ?
C4 C2 C10 123.2(3) . . ?
C11 C3 C9 120.3(3) . . ?
C11 C3 H3A 119.8 . . ?
C9 C3 H3A 119.8 . . ?
C5 C4 C2 119.7(3) . . ?
C5 C4 H4 120.1 . . ?
C2 C4 H4 120.1 . . ?
C7 C5 C4 118.6(3) . . ?
C7 C5 C19 117.3(3) . . ?
C4 C5 C19 124.0(3) . . ?
N11 C6 C2 121.6(3) . . ?
N11 C6 H6 119.2 . . ?
C2 C6 H6 119.2 . . ?
N11 C7 C5 121.5(3) . . ?
N11 C7 H7 119.3 . . ?
C5 C7 H7 119.3 . . ?
C9 C8 C16 118.8(3) . . ?
C9 C8 H8 120.6 . . ?
C16 C8 H8 120.6 . . ?
O6 C9 C3 114.9(3) . . ?
O6 C9 C8 125.1(3) . . ?
C3 C9 C8 120.1(3) . . ?
O4 C10 N4 123.0(3) . . ?
O4 C10 C2 119.8(3) . . ?
N4 C10 C2 117.2(3) . . ?
C3 C11 C17 121.3(3) . . ?
C3 C11 H11 119.3 . . ?
C17 C11 H11 119.3 . . ?
O9 C12 C24 125.2(3) . . ?
O9 C12 C26 115.6(3) . . ?
C24 C12 C26 119.3(3) . . ?
O7 C13 C22 107.5(3) . . ?
O7 C13 H13A 110.2 . . ?
C22 C13 H13A 110.2 . . ?
O7 C13 H13B 110.2 . . ?
C22 C13 H13B 110.2 . . ?
H13A C13 H13B 108.5 . . ?
C55 C14 C27 118.0(3) . . ?
C55 C14 C23 123.9(3) . . ?
C27 C14 C23 118.0(3) . . ?
O1 C15 N10 121.8(3) . . ?
O1 C15 C20 120.0(3) . . ?
N10 C15 C20 118.2(3) . . ?
C17 C16 C8 121.8(3) . . ?
C17 C16 H16 119.1 . . ?
C8 C16 H16 119.1 . . ?
C16 C17 C11 117.7(3) . . ?
C16 C17 C35 121.1(3) . . ?
C11 C17 C35 121.2(3) . . ?
O3 C19 N7 123.6(3) . . ?
O3 C19 C5 120.9(3) . . ?
N7 C19 C5 115.5(3) . . ?
C30 C20 C55 117.5(3) . . ?
C30 C20 C15 118.9(3) . . ?
C55 C20 C15 123.6(3) . . ?
C25 C21 C32 118.3(3) . . ?
C25 C21 C39 120.4(3) . . ?
C32 C21 C39 121.3(4) . . ?
O6 C22 C13 107.8(3) . . ?
O6 C22 H22A 110.1 . . ?
C13 C22 H22A 110.1 . . ?
O6 C22 H22B 110.1 . . ?
C13 C22 H22B 110.1 . . ?
H22A C22 H22B 108.5 . . ?
O2 C23 N2 121.9(3) . . ?
O2 C23 C14 120.3(3) . . ?
N2 C23 C14 117.8(3) . . ?
C12 C24 C25 119.5(3) . . ?
C12 C24 H24 120.2 . . ?
C25 C24 H24 120.2 . . ?
C21 C25 C24 121.7(3) . . ?
C21 C25 H25 119.2 . . ?
C24 C25 H25 119.2 . . ?
C32 C26 C12 120.4(3) . . ?
C32 C26 H26 119.8 . . ?
C12 C26 H26 119.8 . . ?
N1 C27 C14 123.3(3) . . ?
N1 C27 H27 118.3 . . ?
C14 C27 H27 118.3 . . ?
C34 C28 C41 118.6(4) . . ?
C34 C28 C29 120.2(3) . . ?
C41 C28 C29 121.1(3) . . ?
N7 C29 C28 110.7(3) . . ?
N7 C29 H29A 109.5 . . ?
C28 C29 H29A 109.5 . . ?
N7 C29 H29B 109.5 . . ?
C28 C29 H29B 109.5 . . ?
H29A C29 H29B 108.1 . . ?
N1 C30 C20 124.2(3) . . ?
N1 C30 H30 117.9 . . ?
C20 C30 H30 117.9 . . ?
O9 C31 C42 107.6(3) . . ?
O9 C31 H31A 110.2 . . ?
C42 C31 H31A 110.2 . . ?
O9 C31 H31B 110.2 . . ?
C42 C31 H31B 110.2 . . ?
H31A C31 H31B 108.5 . . ?
C26 C32 C21 120.8(3) . . ?
C26 C32 H32 119.6 . . ?
C21 C32 H32 119.6 . . ?
N4 C33 C36 112.9(3) . . ?
N4 C33 H33A 109.0 . . ?
C36 C33 H33A 109.0 . . ?
N4 C33 H33B 109.0 . . ?
C36 C33 H33B 109.0 . . ?
H33A C33 H33B 107.8 . . ?
C44 C34 C28 120.8(4) . . ?
C44 C34 H34 119.6 . . ?
C28 C34 H34 119.6 . . ?
N10 C35 C17 110.4(3) . . ?
N10 C35 H35A 109.6 . . ?
C17 C35 H35A 109.6 . . ?
N10 C35 H35B 109.6 . . ?
C17 C35 H35B 109.6 . . ?
H35A C35 H35B 108.1 . . ?
C48 C36 C43 118.2(4) . . ?
C48 C36 C33 121.5(4) . . ?
C43 C36 C33 120.3(4) . . ?
O7 C37 C38 108.3(3) . . ?
O7 C37 H37A 110.0 . . ?
C38 C37 H37A 110.0 . . ?
O7 C37 H37B 110.0 . . ?
C38 C37 H37B 110.0 . . ?
H37A C37 H37B 108.4 . . ?
O8 C38 C37 109.0(3) . . ?
O8 C38 H38A 109.9 . . ?
C37 C38 H38A 109.9 . . ?
O8 C38 H38B 109.9 . . ?
C37 C38 H38B 109.9 . . ?
H38A C38 H38B 108.3 . . ?
N2 C39 C21 110.9(3) . . ?
N2 C39 H39A 109.4 . . ?
C21 C39 H39A 109.4 . . ?
N2 C39 H39B 109.4 . . ?
C21 C39 H39B 109.4 . . ?
H39A C39 H39B 108.0 . . ?
C28 C41 C45 120.5(4) . . ?
C28 C41 H41 119.7 . . ?
C45 C41 H41 119.7 . . ?
O8 C42 C31 111.8(3) . . ?
O8 C42 H42A 109.3 . . ?
C31 C42 H42A 109.3 . . ?
O8 C42 H42B 109.3 . . ?
C31 C42 H42B 109.3 . . ?
H42A C42 H42B 107.9 . . ?
C50 C43 C36 121.2(4) . . ?
C50 C43 H43 119.4 . . ?
C36 C43 H43 119.4 . . ?
C34 C44 C49 121.2(4) . . ?
C34 C44 H44 119.4 . . ?
C49 C44 H44 119.4 . . ?
C41 C45 C49 119.3(4) . . ?
C41 C45 H45 120.3 . . ?
C49 C45 H45 120.3 . . ?
C36 C48 C53 121.0(5) . . ?
C36 C48 H48 119.5 . . ?
C53 C48 H48 119.5 . . ?
C44 C49 C45 119.5(5) . . ?
C44 C49 H49 120.2 . . ?
C45 C49 H49 120.2 . . ?
C54 C50 C43 119.8(5) . . ?
C54 C50 H50 120.1 . . ?
C43 C50 H50 120.1 . . ?
C54 C53 C48 118.7(5) . . ?
C54 C53 H53 120.6 . . ?
C48 C53 H53 120.6 . . ?
C50 C54 C53 121.1(5) . . ?
C50 C54 H54 119.5 . . ?
C53 C54 H54 119.5 . . ?
C14 C55 C20 120.0(3) . . ?
C14 C55 H55 120.0 . . ?
C20 C55 H55 120.0 . . ?
C30 N1 C27 117.0(3) . . ?
C23 N2 C39 120.8(3) . . ?
C23 N2 H2 119.6 . . ?
C39 N2 H2 119.6 . . ?
C10 N4 C33 122.0(3) . . ?
C10 N4 H4A 119.0 . . ?
C33 N4 H4A 119.0 . . ?
C19 N7 C29 123.8(3) . . ?
C19 N7 H5 118.1 . . ?
C29 N7 H5 118.1 . . ?
C15 N10 C35 122.5(3) . . ?
C15 N10 H3 118.8 . . ?
C35 N10 H3 118.8 . . ?
C9 O6 C22 118.4(3) . . ?
C37 O7 C13 114.0(2) . . ?
C38 O8 C42 113.4(3) . . ?
C12 O9 C31 118.0(3) . . ?
H1W O1W H2W 106.9 . . ?
H3W O2W H4W 107.1 . . ?
H5W O3W H6W 106.3 . . ?
H7W O4W H8W 100.8 . . ?
H10W O5W H9W 106.0 . . ?

loop_
_geom_bond_atom_site_label_1
_geom_bond_atom_site_label_2
_geom_bond_distance
_geom_bond_site_symmetry_2
_geom_bond_publ_flag
N11 O5 1.322(3) . ?
N11 C7 1.346(4) . ?
N11 C6 1.349(4) . ?
C2 C6 1.366(4) . ?
C2 C4 1.387(4) . ?
C2 C10 1.497(4) . ?
C3 C11 1.367(4) . ?
C3 C9 1.376(4) . ?
C3 H3A 0.9300 . ?
C4 C5 1.385(4) . ?
C4 H4 0.9300 . ?
C5 C7 1.375(4) . ?
C5 C19 1.495(4) . ?
C6 H6 0.9300 . ?
C7 H7 0.9300 . ?
C8 C9 1.378(4) . ?
C8 C16 1.395(4) . ?
C8 H8 0.9300 . ?
C9 O6 1.375(4) . ?
C10 O4 1.219(4) . ?
C10 N4 1.327(4) . ?
C11 C17 1.389(4) . ?
C11 H11 0.9300 . ?
C12 O9 1.368(4) . ?
C12 C24 1.378(4) . ?
C12 C26 1.382(4) . ?
C13 O7 1.424(4) . ?
C13 C22 1.505(4) . ?
C13 H13A 0.9700 . ?
C13 H13B 0.9700 . ?
C14 C55 1.373(4) . ?
C14 C27 1.385(4) . ?
C14 C23 1.496(4) . ?
C15 O1 1.248(4) . ?
C15 N10 1.324(4) . ?
C15 C20 1.495(5) . ?
C16 C17 1.377(5) . ?
C16 H16 0.9300 . ?
C17 C35 1.509(4) . ?
C19 O3 1.225(4) . ?
C19 N7 1.337(4) . ?
C20 C30 1.376(4) . ?
C20 C55 1.378(4) . ?
C21 C25 1.371(5) . ?
C21 C32 1.381(5) . ?
C21 C39 1.505(4) . ?
C22 O6 1.428(4) . ?
C22 H22A 0.9700 . ?
C22 H22B 0.9700 . ?
C23 O2 1.234(4) . ?
C23 N2 1.330(4) . ?
C24 C25 1.383(4) . ?
C24 H24 0.9300 . ?
C25 H25 0.9300 . ?
C26 C32 1.375(5) . ?
C26 H26 0.9300 . ?
C27 N1 1.334(4) . ?
C27 H27 0.9300 . ?
C28 C34 1.381(5) . ?
C28 C41 1.386(5) . ?
C28 C29 1.515(5) . ?
C29 N7 1.463(4) . ?
C29 H29A 0.9700 . ?
C29 H29B 0.9700 . ?
C30 N1 1.332(4) . ?
C30 H30 0.9300 . ?
C31 O9 1.428(4) . ?
C31 C42 1.498(5) . ?
C31 H31A 0.9700 . ?
C31 H31B 0.9700 . ?
C32 H32 0.9300 . ?
C33 N4 1.460(4) . ?
C33 C36 1.512(5) . ?
C33 H33A 0.9700 . ?
C33 H33B 0.9700 . ?
C34 C44 1.361(5) . ?
C34 H34 0.9300 . ?
C35 N10 1.456(4) . ?
C35 H35A 0.9700 . ?
C35 H35B 0.9700 . ?
C36 C48 1.364(5) . ?
C36 C43 1.382(5) . ?
C37 O7 1.415(4) . ?
C37 C38 1.498(5) . ?
C37 H37A 0.9700 . ?
C37 H37B 0.9700 . ?
C38 O8 1.406(4) . ?
C38 H38A 0.9700 . ?
C38 H38B 0.9700 . ?
C39 N2 1.466(4) . ?
C39 H39A 0.9700 . ?
C39 H39B 0.9700 . ?
C41 C45 1.388(6) . ?
C41 H41 0.9300 . ?
C42 O8 1.441(4) . ?
C42 H42A 0.9700 . ?
C42 H42B 0.9700 . ?
C43 C50 1.373(6) . ?
C43 H43 0.9300 . ?
C44 C49 1.362(6) . ?
C44 H44 0.9300 . ?
C45 C49 1.391(6) . ?
C45 H45 0.9300 . ?
C48 C53 1.400(6) . ?
C48 H48 0.9300 . ?
C49 H49 0.9300 . ?
C50 C54 1.353(7) . ?
C50 H50 0.9300 . ?
C53 C54 1.367(7) . ?
C53 H53 0.9300 . ?
C54 H54 0.9300 . ?
C55 H55 0.9300 . ?
N2 H2 0.8600 . ?
N4 H4A 0.8600 . ?
N7 H5 0.8600 . ?
N10 H3 0.8600 . ?
O1W H1W 0.8911 . ?
O1W H2W 0.8774 . ?
O2W H3W 0.8900 . ?
O2W H4W 0.8546 . ?
O3W H5W 0.8442 . ?
O3W H6W 0.8877 . ?
O4W H7W 0.8516 . ?
O4W H8W 0.9515 . ?
O5W H10W 0.8629 . ?
O5W H9W 0.8702 . ?

loop_
_geom_torsion_atom_site_label_1
_geom_torsion_atom_site_label_2
_geom_torsion_atom_site_label_3
_geom_torsion_atom_site_label_4
_geom_torsion
_geom_torsion_site_symmetry_1
_geom_torsion_site_symmetry_2
_geom_torsion_site_symmetry_3
_geom_torsion_site_symmetry_4
_geom_torsion_publ_flag
C6 C2 C4 C5 0.6(5) . . . . ?
C10 C2 C4 C5 -177.5(3) . . . . ?
C2 C4 C5 C7 -1.9(5) . . . . ?
C2 C4 C5 C19 175.5(3) . . . . ?
O5 N11 C6 C2 179.2(3) . . . . ?
C7 N11 C6 C2 -1.1(5) . . . . ?
C4 C2 C6 N11 0.9(5) . . . . ?
C10 C2 C6 N11 179.1(3) . . . . ?
O5 N11 C7 C5 179.5(3) . . . . ?
C6 N11 C7 C5 -0.3(5) . . . . ?
C4 C5 C7 N11 1.8(5) . . . . ?
C19 C5 C7 N11 -175.8(3) . . . . ?
C11 C3 C9 O6 178.4(3) . . . . ?
C11 C3 C9 C8 -0.7(5) . . . . ?
C16 C8 C9 O6 -178.2(3) . . . . ?
C16 C8 C9 C3 0.8(5) . . . . ?
C6 C2 C10 O4 -13.8(5) . . . . ?
C4 C2 C10 O4 164.4(3) . . . . ?
C6 C2 C10 N4 168.0(3) . . . . ?
C4 C2 C10 N4 -13.9(5) . . . . ?
C9 C3 C11 C17 0.0(5) . . . . ?
C9 C8 C16 C17 -0.2(5) . . . . ?
C8 C16 C17 C11 -0.5(5) . . . . ?
C8 C16 C17 C35 -178.6(3) . . . . ?
C3 C11 C17 C16 0.6(5) . . . . ?
C3 C11 C17 C35 178.7(3) . . . . ?
C7 C5 C19 O3 -20.9(5) . . . . ?
C4 C5 C19 O3 161.7(3) . . . . ?
C7 C5 C19 N7 159.4(3) . . . . ?
C4 C5 C19 N7 -18.0(5) . . . . ?
O1 C15 C20 C30 0.8(5) . . . . ?
N10 C15 C20 C30 -179.2(3) . . . . ?
O1 C15 C20 C55 179.5(3) . . . . ?
N10 C15 C20 C55 -0.6(5) . . . . ?
O7 C13 C22 O6 -65.3(3) . . . . ?
C55 C14 C23 O2 176.6(3) . . . . ?
C27 C14 C23 O2 -5.4(5) . . . . ?
C55 C14 C23 N2 -4.9(5) . . . . ?
C27 C14 C23 N2 173.1(3) . . . . ?
O9 C12 C24 C25 -177.7(3) . . . . ?
C26 C12 C24 C25 0.8(5) . . . . ?
C32 C21 C25 C24 -1.8(5) . . . . ?
C39 C21 C25 C24 179.7(3) . . . . ?
C12 C24 C25 C21 0.2(5) . . . . ?
O9 C12 C26 C32 178.3(3) . . . . ?
C24 C12 C26 C32 -0.3(5) . . . . ?
C55 C14 C27 N1 0.3(5) . . . . ?
C23 C14 C27 N1 -177.8(3) . . . . ?
C34 C28 C29 N7 -79.8(4) . . . . ?
C41 C28 C29 N7 98.1(4) . . . . ?
C55 C20 C30 N1 0.1(5) . . . . ?
C15 C20 C30 N1 178.8(3) . . . . ?
C12 C26 C32 C21 -1.3(5) . . . . ?
C25 C21 C32 C26 2.3(5) . . . . ?
C39 C21 C32 C26 -179.2(3) . . . . ?
C41 C28 C34 C44 -0.7(5) . . . . ?
C29 C28 C34 C44 177.2(3) . . . . ?
C16 C17 C35 N10 -102.7(4) . . . . ?
C11 C17 C35 N10 79.3(4) . . . . ?
N4 C33 C36 C48 -115.3(4) . . . . ?
N4 C33 C36 C43 65.4(4) . . . . ?
O7 C37 C38 O8 -62.4(4) . . . . ?
C25 C21 C39 N2 -89.7(4) . . . . ?
C32 C21 C39 N2 91.9(4) . . . . ?
C34 C28 C41 C45 0.4(5) . . . . ?
C29 C28 C41 C45 -177.6(3) . . . . ?
O9 C31 C42 O8 -73.1(4) . . . . ?
C48 C36 C43 C50 -0.4(6) . . . . ?
C33 C36 C43 C50 179.0(3) . . . . ?
C28 C34 C44 C49 0.5(6) . . . . ?
C28 C41 C45 C49 0.3(6) . . . . ?
C43 C36 C48 C53 1.6(6) . . . . ?
C33 C36 C48 C53 -177.7(4) . . . . ?
C34 C44 C49 C45 0.2(7) . . . . ?
C41 C45 C49 C44 -0.5(6) . . . . ?
C36 C43 C50 C54 -0.6(7) . . . . ?
C36 C48 C53 C54 -1.9(7) . . . . ?
C43 C50 C54 C53 0.2(8) . . . . ?
C48 C53 C54 C50 1.0(8) . . . . ?
C27 C14 C55 C20 -0.5(5) . . . . ?
C23 C14 C55 C20 177.5(3) . . . . ?
C30 C20 C55 C14 0.2(5) . . . . ?
C15 C20 C55 C14 -178.4(3) . . . . ?
C20 C30 N1 C27 -0.2(5) . . . . ?
C14 C27 N1 C30 0.0(5) . . . . ?
O2 C23 N2 C39 3.3(5) . . . . ?
C14 C23 N2 C39 -175.1(3) . . . . ?
C21 C39 N2 C23 165.6(3) . . . . ?
O4 C10 N4 C33 -3.0(6) . . . . ?
C2 C10 N4 C33 175.2(3) . . . . ?
C36 C33 N4 C10 -95.8(4) . . . . ?
O3 C19 N7 C29 5.0(5) . . . . ?
C5 C19 N7 C29 -175.3(3) . . . . ?
C28 C29 N7 C19 103.4(4) . . . . ?
O1 C15 N10 C35 0.1(5) . . . . ?
C20 C15 N10 C35 -179.8(3) . . . . ?
C17 C35 N10 C15 -153.5(3) . . . . ?
C3 C9 O6 C22 178.9(3) . . . . ?
C8 C9 O6 C22 -2.0(4) . . . . ?
C13 C22 O6 C9 174.4(3) . . . . ?
C38 C37 O7 C13 178.2(3) . . . . ?
C22 C13 O7 C37 -163.5(3) . . . . ?
C37 C38 O8 C42 -177.2(3) . . . . ?
C31 C42 O8 C38 -105.7(4) . . . . ?
C24 C12 O9 C31 -4.4(5) . . . . ?
C26 C12 O9 C31 177.0(3) . . . . ?
C42 C31 O9 C12 -177.4(3) . . . . ?
